data_1541814
loop_
_publ_author_name
'Steeb, S.'
'Renner, J.'

_publ_section_title
;
 Ermitllung der Struktur des Tantalsuboxyds Ta Oz (Ta2 O) mittels
 Elektronenbeugung
;
_journal_name_full 'Journal of the Less-Common Metals'
_journal_page_first 181
_journal_page_last 189
_journal_volume 9
_journal_year 1965
_chemical_formula_sum 'O Ta2'
_chemical_name_systematic 'Ta2 O'
_space_group_IT_number 217
_symmetry_space_group_name_Hall 'I -4 2 3'
_symmetry_space_group_name_H-M 'I -4 3 m'
_cell_angle_alpha 90
_cell_angle_beta 90
_cell_angle_gamma 90
_cell_formula_units_Z 8
_cell_length_a 6.68
_cell_length_b 6.68
_cell_length_c 6.68
_cell_volume 298.078
_citation_journal_id_ASTM JCOMAH
_cod_data_source_file Steeb_JCOMAH_1965_678.cif
_cod_data_source_block O1Ta2
_cod_original_cell_volume 298.0776
_cod_original_formula_sum 'O1 Ta2'
_cod_database_code 1541814

loop_
_symmetry_equiv_pos_as_xyz
x,y,z
y,-x,-z
-x,-y,z
-y,x,-z
x,-y,-z
-y,-x,z
-x,y,-z
y,x,z
z,x,y
x,-z,-y
-z,-x,y
-x,z,-y
z,-x,-y
-x,-z,y
-z,x,-y
x,z,y
y,z,x
y,-z,-x
-z,-y,x
-y,z,-x
z,y,x
-y,-z,x
-z,y,-x
z,-y,-x
x+1/2,y+1/2,z+1/2
y+1/2,-x+1/2,-z+1/2
-x+1/2,-y+1/2,z+1/2
-y+1/2,x+1/2,-z+1/2
x+1/2,-y+1/2,-z+1/2
-y+1/2,-x+1/2,z+1/2
-x+1/2,y+1/2,-z+1/2
y+1/2,x+1/2,z+1/2
z+1/2,x+1/2,y+1/2
x+1/2,-z+1/2,-y+1/2
-z+1/2,-x+1/2,y+1/2
-x+1/2,z+1/2,-y+1/2
z+1/2,-x+1/2,-y+1/2
-x+1/2,-z+1/2,y+1/2
-z+1/2,x+1/2,-y+1/2
x+1/2,z+1/2,y+1/2
y+1/2,z+1/2,x+1/2
y+1/2,-z+1/2,-x+1/2
-z+1/2,-y+1/2,x+1/2
-y+1/2,z+1/2,-x+1/2
z+1/2,y+1/2,x+1/2
-y+1/2,-z+1/2,x+1/2
-z+1/2,y+1/2,-x+1/2
z+1/2,-y+1/2,-x+1/2

loop_
_atom_site_label
_atom_site_type_symbol
_atom_site_fract_x
_atom_site_fract_y
_atom_site_fract_z
_atom_site_occupancy
_atom_site_U_iso_or_equiv
Ta2 Ta+1 0 0.5 0.5 1 0.0
O1 O-2 0.125 0.125 0.125 1 0.0
Ta1 Ta+1 0 0 0 1 0.0
Ta3 Ta+1 0.25 0.25 0.25 1 0.0
